data_7016491
loop_
_publ_author_name
'Risto, Maarit'
'Chivers, Tristram'
'Konu, Jari'

_publ_section_title
;
 Homoleptic, heteroleptic and mixed-valent thallium and indium
 complexes of multidentate chalcogen-centred PCP-bridged ligands.
;
_journal_issue 32
_journal_name_full 'Dalton transactions (Cambridge, England : 2003)'
_journal_page_first 8238
_journal_page_last 8246
_journal_paper_doi 10.1039/c1dt10646e
_journal_volume 40
_journal_year 2011
_chemical_formula_moiety 'C31 H36 Cl In N2 P2 S2 Se'
_chemical_formula_sum 'C31 H36 Cl In N2 P2 S2 Se'
_chemical_formula_weight 791.91
_chemical_name_systematic
;
?
;
_space_group_IT_number 14
_symmetry_cell_setting monoclinic
_symmetry_space_group_name_Hall '-P 2ybc'
_symmetry_space_group_name_H-M 'P 1 21/c 1'
_atom_sites_solution_hydrogens geom
_atom_sites_solution_primary direct
_atom_sites_solution_secondary difmap
_audit_creation_method SHELXL-97
_cell_angle_alpha 90.00
_cell_angle_beta 108.28(3)
_cell_angle_gamma 90.00
_cell_formula_units_Z 4
_cell_length_a 17.180(3)
_cell_length_b 16.748(3)
_cell_length_c 12.007(2)
_cell_measurement_temperature 173(2)
_cell_measurement_theta_max 25.03
_cell_measurement_theta_min 2.73
_cell_volume 3280.4(11)
_computing_cell_refinement 'HKL Scalepack (Otwinowski & Minor 1997)'
_computing_data_collection 'Collect (Nonius BV, 1997-2000)'
_computing_data_reduction DENZO-SMN
_computing_molecular_graphics 'DIAMOND (Brandenburg & Berndt, 1999)'
_computing_publication_material 'WinGX v1.70-01 (L. J. Farrugia)'
_computing_structure_refinement 'SHELXL-97 (Sheldrick, 1997)'
_computing_structure_solution 'SHELXS-97 (Sheldrick, 1997)'
_diffrn_ambient_temperature 173(2)
_diffrn_measured_fraction_theta_full 0.991
_diffrn_measured_fraction_theta_max 0.991
_diffrn_measurement_device_type 'KappaCCD (Nonius, FR540C)'
_diffrn_measurement_method 'phi\omega scans'
_diffrn_radiation_monochromator 'horizonally mounted graphite crystal'
_diffrn_radiation_source 'Enraf Nonius FR590D, fine-focus sealed tube'
_diffrn_radiation_type MoK\a
_diffrn_radiation_wavelength 0.71073
_diffrn_reflns_av_R_equivalents 0.0343
_diffrn_reflns_av_sigmaI/netI 0.0410
_diffrn_reflns_limit_h_max 20
_diffrn_reflns_limit_h_min -20
_diffrn_reflns_limit_k_max 15
_diffrn_reflns_limit_k_min -19
_diffrn_reflns_limit_l_max 14
_diffrn_reflns_limit_l_min -14
_diffrn_reflns_number 9574
_diffrn_reflns_theta_full 25.03
_diffrn_reflns_theta_max 25.03
_diffrn_reflns_theta_min 2.73
_exptl_absorpt_coefficient_mu 2.161
_exptl_absorpt_correction_T_max 0.7815
_exptl_absorpt_correction_T_min 0.7237
_exptl_absorpt_correction_type integration
_exptl_absorpt_process_details 'SADABS (SHELXTL-NT v5.1, Bruker)'
_exptl_crystal_colour pale-yellow
_exptl_crystal_density_diffrn 1.603
_exptl_crystal_density_method 'not measured'
_exptl_crystal_description block
_exptl_crystal_F_000 1592
_exptl_crystal_size_max 0.16
_exptl_crystal_size_mid 0.16
_exptl_crystal_size_min 0.12
_refine_diff_density_max 1.291
_refine_diff_density_min -1.242
_refine_diff_density_rms 0.156
_refine_ls_extinction_method SHELXL
_refine_ls_goodness_of_fit_ref 1.341
_refine_ls_hydrogen_treatment constr
_refine_ls_matrix_type full
_refine_ls_number_parameters 384
_refine_ls_number_reflns 5751
_refine_ls_number_restraints 0
_refine_ls_restrained_S_all 1.341
_refine_ls_R_factor_all 0.0847
_refine_ls_R_factor_gt 0.0756
_refine_ls_shift/su_max 0.000
_refine_ls_shift/su_mean 0.000
_refine_ls_structure_factor_coef Fsqd
_refine_ls_weighting_details 'calc w=1/[\s^2^(Fo^2^)+(0.0000P)^2^+42.5556P] where P=(Fo^2^+2Fc^2^)/3'
_refine_ls_weighting_scheme calc
_refine_ls_wR_factor_gt 0.1628
_refine_ls_wR_factor_ref 0.1667
_reflns_number_gt 5137
_reflns_number_total 5751
_reflns_threshold_expression >2\s(I)
_cod_data_source_file c1dt10646e.txt
_cod_data_source_block compound_(TMEDA)InCl[(Se)C(PPh2S)2]_10c
_cod_depositor_comments
;
The following automatic conversions were performed:

'_symmetry_cell_setting' value 'Monoclinic' changed to 'monoclinic'
according to /home/saulius/struct/CIF-dictionaries/cif_core.dic
dictionary named 'cif_core.dic' version 2.4.1 from 2010-06-29.

Automatic conversion script
Id: cif_fix_values 1715 2011-07-08 13:25:40Z adriana 
;
_cod_original_sg_symbol_H-M 'P 21/c'
_cod_database_code 7016491

loop_
_symmetry_equiv_pos_as_xyz
'x, y, z'
'-x, y+1/2, -z+1/2'
'-x, -y, -z'
'x, -y-1/2, z-1/2'

loop_
_atom_site_label
_atom_site_type_symbol
_atom_site_fract_x
_atom_site_fract_y
_atom_site_fract_z
_atom_site_U_iso_or_equiv
_atom_site_adp_type
_atom_site_occupancy
_atom_site_symmetry_multiplicity
_atom_site_calc_flag
_atom_site_refinement_flags
_atom_site_disorder_assembly
_atom_site_disorder_group
In1 In 0.26238(4) 0.08326(4) 0.50308(5) 0.02526(19) Uani 1 1 d . . .
Se1 Se 0.20087(5) 0.07186(5) 0.27094(7) 0.0233(2) Uani 1 1 d . . .
Cl1 Cl 0.31272(16) 0.08102(16) 0.72150(19) 0.0372(6) Uani 1 1 d . . .
S1 S 0.14786(15) -0.01914(15) 0.5118(2) 0.0298(5) Uani 1 1 d . . .
S2 S 0.37054(15) -0.02722(17) 0.5018(2) 0.0347(6) Uani 1 1 d . . .
P1 P 0.13598(14) -0.07056(14) 0.35411(19) 0.0232(5) Uani 1 1 d . B .
P2 P 0.30996(15) -0.06950(15) 0.3395(2) 0.0262(5) Uani 1 1 d . C .
N1 N 0.1848(6) 0.1999(6) 0.5144(8) 0.043(2) Uani 1 1 d . . .
N2 N 0.3548(7) 0.1918(6) 0.5049(8) 0.047(3) Uani 1 1 d . . .
C1 C 0.2066(5) -0.0435(5) 0.2845(7) 0.0228(19) Uani 1 1 d . . .
C11 C 0.2465(12) 0.2651(8) 0.5461(15) 0.083(5) Uani 1 1 d . . .
H11A H 0.2173 0.3169 0.5300 0.100 Uiso 1 1 calc R . .
H11B H 0.2754 0.2624 0.6314 0.100 Uiso 1 1 calc R . .
C12 C 0.3066(12) 0.2635(9) 0.4854(18) 0.096(6) Uani 1 1 d . . .
H12A H 0.2783 0.2694 0.4002 0.115 Uiso 1 1 calc R . .
H12B H 0.3437 0.3099 0.5111 0.115 Uiso 1 1 calc R . .
C13 C 0.1200(9) 0.2158(8) 0.4029(11) 0.065(4) Uani 1 1 d . . .
H13A H 0.0808 0.1714 0.3851 0.098 Uiso 1 1 calc R . .
H13B H 0.1446 0.2211 0.3398 0.098 Uiso 1 1 calc R . .
H13C H 0.0915 0.2654 0.4096 0.098 Uiso 1 1 calc R . .
C14 C 0.1464(10) 0.1966(9) 0.6070(12) 0.077(5) Uani 1 1 d . . .
H14A H 0.1044 0.1548 0.5887 0.115 Uiso 1 1 calc R . .
H14B H 0.1209 0.2483 0.6122 0.115 Uiso 1 1 calc R . .
H14C H 0.1880 0.1847 0.6820 0.115 Uiso 1 1 calc R . .
C15 C 0.4273(9) 0.1952(10) 0.6131(11) 0.072(5) Uani 1 1 d . . .
H15A H 0.4577 0.1448 0.6220 0.108 Uiso 1 1 calc R . .
H15B H 0.4087 0.2034 0.6816 0.108 Uiso 1 1 calc R . .
H15C H 0.4630 0.2394 0.6069 0.108 Uiso 1 1 calc R . .
C16 C 0.3910(11) 0.1839(11) 0.4075(11) 0.094(7) Uani 1 1 d . . .
H16A H 0.4236 0.1348 0.4182 0.141 Uiso 1 1 calc R . .
H16B H 0.4262 0.2300 0.4078 0.141 Uiso 1 1 calc R . .
H16C H 0.3469 0.1815 0.3323 0.141 Uiso 1 1 calc R . .
C100 C 0.1300(6) -0.1770(6) 0.3753(8) 0.029(2) Uani 1 1 d . . .
C106 C 0.0353(5) -0.0505(6) 0.2527(8) 0.026(2) Uani 1 1 d . . .
C107 C -0.0304(6) -0.0349(6) 0.2925(8) 0.034(2) Uani 1 1 d . B .
H107 H -0.0209 -0.0237 0.3732 0.041 Uiso 1 1 calc R . .
C108 C -0.1112(6) -0.0352(6) 0.2147(9) 0.036(2) Uani 1 1 d . . .
H108 H -0.1561 -0.0243 0.2426 0.043 Uiso 1 1 calc R B .
C109 C -0.1242(6) -0.0513(6) 0.0988(9) 0.034(2) Uani 1 1 d . B .
H109 H -0.1785 -0.0525 0.0461 0.041 Uiso 1 1 calc R . .
C110 C -0.0590(6) -0.0658(6) 0.0572(8) 0.033(2) Uani 1 1 d . . .
H110 H -0.0689 -0.0766 -0.0237 0.039 Uiso 1 1 calc R B .
C111 C 0.0204(6) -0.0648(6) 0.1330(8) 0.027(2) Uani 1 1 d . B .
H111 H 0.0650 -0.0738 0.1037 0.033 Uiso 1 1 calc R . .
C200 C 0.3262(8) -0.1763(7) 0.3413(9) 0.042(3) Uani 1 1 d . . .
C203 C 0.3471(12) -0.3412(9) 0.3391(18) 0.086(6) Uani 1 1 d . . .
H203 H 0.3386 -0.3972 0.3307 0.103 Uiso 1 1 calc R A 1
C206 C 0.3571(6) -0.0310(6) 0.2346(8) 0.027(2) Uani 1 1 d . . .
C207 C 0.3128(6) -0.0270(6) 0.1149(8) 0.029(2) Uani 1 1 d . C .
H207 H 0.2581 -0.0464 0.0880 0.034 Uiso 1 1 calc R . .
C208 C 0.3479(6) 0.0048(6) 0.0353(9) 0.032(2) Uani 1 1 d . . .
H208 H 0.3170 0.0085 -0.0455 0.039 Uiso 1 1 calc R C .
C209 C 0.4280(7) 0.0310(6) 0.0744(10) 0.041(3) Uani 1 1 d . C .
H209 H 0.4522 0.0530 0.0201 0.050 Uiso 1 1 calc R . .
C210 C 0.4729(7) 0.0257(8) 0.1900(11) 0.051(3) Uani 1 1 d . . .
H210 H 0.5286 0.0422 0.2157 0.062 Uiso 1 1 calc R C .
C211 C 0.4366(6) -0.0040(8) 0.2705(10) 0.044(3) Uani 1 1 d . C .
H211 H 0.4674 -0.0056 0.3515 0.052 Uiso 1 1 calc R . .
C101 C 0.1407(15) -0.2329(11) 0.2853(16) 0.054(5) Uani 0.606(11) 1 d P B 1
H101 H 0.1648 -0.2157 0.2282 0.065 Uiso 0.606(11) 1 calc PR B 1
C102 C 0.1149(19) -0.3097(14) 0.287(2) 0.058(6) Uani 0.606(11) 1 d P B 1
H102 H 0.1177 -0.3448 0.2260 0.069 Uiso 0.606(11) 1 calc PR B 1
C103 C 0.084(2) -0.3398(18) 0.376(2) 0.072(9) Uani 0.606(11) 1 d P B 1
H103 H 0.0680 -0.3942 0.3764 0.086 Uiso 0.606(11) 1 calc PR B 1
C104 C 0.0772(17) -0.2871(13) 0.462(2) 0.066(6) Uani 0.606(11) 1 d P B 1
H104 H 0.0567 -0.3056 0.5220 0.079 Uiso 0.606(11) 1 calc PR B 1
C105 C 0.1001(11) -0.2091(8) 0.4608(12) 0.052(5) Uani 0.606(11) 1 d P B 1
H105 H 0.0952 -0.1749 0.5214 0.063 Uiso 0.606(11) 1 calc PR B 1
C201 C 0.3403(11) -0.2141(8) 0.2526(12) 0.039(4) Uani 0.478(13) 1 d PR C 1
H201 H 0.3443 -0.1852 0.1865 0.046 Uiso 0.478(13) 1 calc PR C 1
C202 C 0.349(2) -0.2976(15) 0.258(2) 0.053(6) Uani 0.478(13) 1 d P C 1
H202 H 0.3579 -0.3228 0.1917 0.064 Uiso 0.478(13) 1 calc PR C 1
C204 C 0.360(2) -0.2947(17) 0.462(3) 0.046(5) Uani 0.478(13) 1 d P C 1
H204 H 0.3780 -0.3213 0.5358 0.056 Uiso 0.478(13) 1 calc PR C 1
C205 C 0.3423(14) -0.2152(14) 0.453(2) 0.037(5) Uani 0.478(13) 1 d P C 1
H205 H 0.3409 -0.1857 0.5197 0.044 Uiso 0.478(13) 1 calc PR C 1
C21B C 0.0821(14) -0.2242(14) 0.289(2) 0.052(5) Uani 0.394(11) 1 d PR B 2
H21B H 0.0487 -0.2026 0.2170 0.063 Uiso 0.394(11) 1 calc PR B 2
C22B C 0.084(4) -0.311(3) 0.313(4) 0.072(9) Uani 0.394(11) 1 d P B 2
H22B H 0.0585 -0.3476 0.2523 0.086 Uiso 0.394(11) 1 calc PR B 2
C23B C 0.118(3) -0.335(3) 0.410(4) 0.058(6) Uani 0.394(11) 1 d P B 2
H23B H 0.1070 -0.3877 0.4283 0.069 Uiso 0.394(11) 1 calc PR B 2
C24B C 0.171(3) -0.291(2) 0.496(3) 0.066(6) Uani 0.394(11) 1 d P B 2
H24B H 0.2023 -0.3161 0.5673 0.079 Uiso 0.394(11) 1 calc PR B 2
C25B C 0.180(2) -0.2079(17) 0.479(2) 0.054(5) Uani 0.394(11) 1 d P B 2
H25B H 0.2181 -0.1758 0.5362 0.065 Uiso 0.394(11) 1 calc PR B 2
C31B C 0.2772(14) -0.2234(12) 0.2311(18) 0.039(4) Uani 0.522(13) 1 d P C 2
H31B H 0.2397 -0.1955 0.1680 0.046 Uiso 0.522(13) 1 calc PR C 2
C32B C 0.2855(17) -0.3005(14) 0.222(2) 0.046(5) Uani 0.522(13) 1 d P C 2
H32B H 0.2582 -0.3299 0.1531 0.056 Uiso 0.522(13) 1 calc PR C 2
C34B C 0.368(2) -0.3064(16) 0.419(3) 0.053(6) Uani 0.522(13) 1 d P C 2
H34B H 0.3894 -0.3359 0.4895 0.064 Uiso 0.522(13) 1 calc PR C 2
C35B C 0.3684(14) -0.2213(17) 0.430(3) 0.037(5) Uani 0.522(13) 1 d P C 2
H35B H 0.3989 -0.1970 0.5025 0.044 Uiso 0.522(13) 1 calc PR C 2

loop_
_atom_site_aniso_label
_atom_site_aniso_U_11
_atom_site_aniso_U_22
_atom_site_aniso_U_33
_atom_site_aniso_U_23
_atom_site_aniso_U_13
_atom_site_aniso_U_12
In1 0.0323(4) 0.0225(3) 0.0195(3) -0.0007(3) 0.0060(3) -0.0035(3)
Se1 0.0267(5) 0.0225(5) 0.0203(4) 0.0015(4) 0.0069(4) 0.0017(4)
Cl1 0.0452(15) 0.0435(14) 0.0201(11) -0.0004(10) 0.0063(10) -0.0086(12)
S1 0.0310(13) 0.0399(14) 0.0211(11) -0.0066(10) 0.0118(10) -0.0094(11)
S2 0.0254(13) 0.0516(16) 0.0236(12) 0.0020(11) 0.0027(10) 0.0062(11)
P1 0.0243(12) 0.0262(12) 0.0193(11) -0.0027(9) 0.0073(9) -0.0067(10)
P2 0.0279(12) 0.0285(13) 0.0233(12) 0.0040(10) 0.0096(10) 0.0051(10)
N1 0.054(6) 0.044(6) 0.031(5) 0.004(4) 0.012(4) 0.012(5)
N2 0.070(7) 0.034(5) 0.030(5) -0.004(4) 0.006(5) -0.022(5)
C1 0.029(5) 0.021(4) 0.020(4) -0.004(3) 0.010(4) 0.000(4)
C11 0.127(15) 0.030(7) 0.089(12) -0.012(7) 0.031(11) 0.015(8)
C12 0.113(15) 0.036(8) 0.122(15) -0.001(9) 0.015(13) -0.028(9)
C13 0.085(10) 0.045(7) 0.051(8) -0.005(6) -0.001(7) 0.035(7)
C14 0.116(13) 0.073(10) 0.063(9) 0.019(8) 0.060(9) 0.052(10)
C15 0.077(10) 0.092(11) 0.042(7) 0.003(7) 0.011(7) -0.041(9)
C16 0.116(14) 0.128(15) 0.040(7) 0.000(8) 0.027(8) -0.085(12)
C100 0.026(5) 0.029(5) 0.031(5) 0.009(4) 0.007(4) -0.002(4)
C106 0.021(5) 0.034(5) 0.024(5) 0.002(4) 0.007(4) -0.002(4)
C107 0.036(6) 0.044(6) 0.026(5) -0.002(4) 0.017(4) -0.004(5)
C108 0.026(5) 0.040(6) 0.040(6) 0.001(5) 0.009(5) -0.004(4)
C109 0.027(5) 0.026(5) 0.042(6) 0.005(4) 0.000(4) -0.008(4)
C110 0.037(6) 0.034(6) 0.025(5) 0.002(4) 0.006(4) -0.011(4)
C111 0.024(5) 0.032(5) 0.027(5) -0.003(4) 0.010(4) -0.004(4)
C200 0.066(8) 0.035(6) 0.040(6) 0.009(5) 0.039(6) 0.016(5)
C203 0.132(15) 0.041(8) 0.132(15) 0.027(10) 0.106(14) 0.039(9)
C206 0.026(5) 0.031(5) 0.026(5) 0.007(4) 0.011(4) 0.007(4)
C207 0.026(5) 0.031(5) 0.029(5) -0.003(4) 0.009(4) -0.004(4)
C208 0.038(6) 0.038(6) 0.030(5) 0.008(4) 0.023(5) 0.013(5)
C209 0.048(7) 0.035(6) 0.053(7) 0.016(5) 0.031(6) 0.015(5)
C210 0.031(6) 0.069(9) 0.063(8) 0.012(7) 0.026(6) -0.004(6)
C211 0.025(6) 0.067(8) 0.036(6) 0.008(6) 0.006(5) -0.003(5)
C101 0.093(14) 0.034(9) 0.031(8) -0.012(7) 0.016(9) -0.036(10)
C102 0.10(2) 0.029(10) 0.059(15) -0.009(8) 0.041(11) -0.024(10)
C103 0.13(3) 0.049(14) 0.044(17) -0.006(10) 0.037(15) -0.042(16)
C104 0.102(16) 0.045(10) 0.055(11) 0.018(9) 0.032(12) 0.010(11)
C105 0.089(14) 0.030(8) 0.032(8) 0.005(7) 0.011(9) -0.011(9)
C201 0.055(10) 0.027(7) 0.039(8) 0.003(6) 0.022(9) -0.005(8)
C202 0.087(16) 0.039(10) 0.041(11) 0.011(9) 0.031(12) 0.037(10)
C204 0.066(13) 0.039(10) 0.041(10) -0.009(8) 0.025(10) -0.020(9)
C205 0.017(13) 0.043(8) 0.051(12) 0.017(8) 0.013(8) 0.004(9)
C21B 0.089(14) 0.030(8) 0.032(8) 0.005(7) 0.011(9) -0.011(9)
C22B 0.13(3) 0.049(14) 0.044(17) -0.006(10) 0.037(15) -0.042(16)
C23B 0.10(2) 0.029(10) 0.059(15) -0.009(8) 0.041(11) -0.024(10)
C24B 0.102(16) 0.045(10) 0.055(11) 0.018(9) 0.032(12) 0.010(11)
C25B 0.093(14) 0.034(9) 0.031(8) -0.012(7) 0.016(9) -0.036(10)
C31B 0.055(10) 0.027(7) 0.039(8) 0.003(6) 0.022(9) -0.005(8)
C32B 0.066(13) 0.039(10) 0.041(10) -0.009(8) 0.025(10) -0.020(9)
C34B 0.087(16) 0.039(10) 0.041(11) 0.011(9) 0.031(12) 0.037(10)
C35B 0.017(13) 0.043(8) 0.051(12) 0.017(8) 0.013(8) 0.004(9)

loop_
_atom_type_symbol
_atom_type_description
_atom_type_scat_dispersion_real
_atom_type_scat_dispersion_imag
_atom_type_scat_source
C C 0.0033 0.0016 'International Tables Vol C Tables 4.2.6.8 and 6.1.1.4'
H H 0.0000 0.0000 'International Tables Vol C Tables 4.2.6.8 and 6.1.1.4'
N N 0.0061 0.0033 'International Tables Vol C Tables 4.2.6.8 and 6.1.1.4'
P P 0.1023 0.0942 'International Tables Vol C Tables 4.2.6.8 and 6.1.1.4'
S S 0.1246 0.1234 'International Tables Vol C Tables 4.2.6.8 and 6.1.1.4'
Cl Cl 0.1484 0.1585 'International Tables Vol C Tables 4.2.6.8 and 6.1.1.4'
Se Se -0.0929 2.2259 'International Tables Vol C Tables 4.2.6.8 and 6.1.1.4'
In In -0.7276 1.3100 'International Tables Vol C Tables 4.2.6.8 and 6.1.1.4'

loop_
_geom_angle_atom_site_label_1
_geom_angle_atom_site_label_2
_geom_angle_atom_site_label_3
_geom_angle
N1 In1 N2 76.2(4)
N1 In1 Cl1 88.2(2)
N2 In1 Cl1 89.5(2)
N1 In1 S2 169.6(3)
N2 In1 S2 93.8(3)
Cl1 In1 S2 89.01(9)
N1 In1 S1 95.3(3)
N2 In1 S1 171.2(3)
Cl1 In1 S1 88.02(8)
S2 In1 S1 94.60(9)
N1 In1 Se1 94.2(2)
N2 In1 Se1 96.2(2)
Cl1 In1 Se1 174.21(7)
S2 In1 Se1 89.58(6)
S1 In1 Se1 86.49(6)
C1 Se1 In1 89.4(3)
P1 S1 In1 95.56(11)
P2 S2 In1 95.79(12)
C1 P1 C106 107.0(4)
C1 P1 C100 113.8(4)
C106 P1 C100 101.2(4)
C1 P1 S1 117.2(3)
C106 P1 S1 110.2(3)
C100 P1 S1 106.3(3)
C1 P2 C200 112.7(5)
C1 P2 C206 105.7(4)
C200 P2 C206 105.0(4)
C1 P2 S2 115.5(3)
C200 P2 S2 107.6(4)
C206 P2 S2 109.7(3)
C14 N1 C13 107.8(11)
C14 N1 C11 106.8(12)
C13 N1 C11 112.0(11)
C14 N1 In1 113.9(7)
C13 N1 In1 111.8(7)
C11 N1 In1 104.4(8)
C12 N2 C15 113.1(12)
C12 N2 C16 107.9(13)
C15 N2 C16 104.3(11)
C12 N2 In1 106.6(9)
C15 N2 In1 113.8(7)
C16 N2 In1 111.1(7)
P1 C1 P2 122.3(5)
P1 C1 Se1 106.0(4)
P2 C1 Se1 107.4(5)
C12 C11 N1 115.1(12)
C12 C11 H11A 108.5
N1 C11 H11A 108.5
C12 C11 H11B 108.5
N1 C11 H11B 108.5
H11A C11 H11B 107.5
N2 C12 C11 113.7(14)
N2 C12 H12A 108.8
C11 C12 H12A 108.8
N2 C12 H12B 108.8
C11 C12 H12B 108.8
H12A C12 H12B 107.7
N1 C13 H13A 109.5
N1 C13 H13B 109.5
H13A C13 H13B 109.5
N1 C13 H13C 109.5
H13A C13 H13C 109.5
H13B C13 H13C 109.5
N1 C14 H14A 109.5
N1 C14 H14B 109.5
H14A C14 H14B 109.5
N1 C14 H14C 109.5
H14A C14 H14C 109.5
H14B C14 H14C 109.5
N2 C15 H15A 109.5
N2 C15 H15B 109.5
H15A C15 H15B 109.5
N2 C15 H15C 109.5
H15A C15 H15C 109.5
H15B C15 H15C 109.5
N2 C16 H16A 109.5
N2 C16 H16B 109.5
H16A C16 H16B 109.5
N2 C16 H16C 109.5
H16A C16 H16C 109.5
H16B C16 H16C 109.5
C21B C100 C25B 122.0(17)
C21B C100 C105 93.4(12)
C25B C100 C105 57.0(15)
C21B C100 C101 42.4(12)
C25B C100 C101 103.8(17)
C105 C100 C101 116.9(12)
C21B C100 P1 121.0(12)
C25B C100 P1 116.9(13)
C105 C100 P1 122.3(9)
C101 C100 P1 119.6(9)
C107 C106 C111 118.8(8)
C107 C106 P1 121.0(7)
C111 C106 P1 119.3(7)
C106 C107 C108 120.8(9)
C106 C107 H107 119.6
C108 C107 H107 119.6
C109 C108 C107 119.2(9)
C109 C108 H108 120.4
C107 C108 H108 120.4
C108 C109 C110 120.7(9)
C108 C109 H109 119.6
C110 C109 H109 119.6
C109 C110 C111 120.3(9)
C109 C110 H110 119.9
C111 C110 H110 119.9
C110 C111 C106 120.2(9)
C110 C111 H111 119.9
C106 C111 H111 119.9
C35B C200 C201 100.7(15)
C35B C200 C205 24.6(11)
C201 C200 C205 120.1(14)
C35B C200 C31B 114.5(17)
C201 C200 C31B 41.9(11)
C205 C200 C31B 117.4(14)
C35B C200 P2 128.0(16)
C201 C200 P2 121.9(9)
C205 C200 P2 116.4(12)
C31B C200 P2 117.0(10)
C34B C203 C202 107(2)
C34B C203 C32B 119.3(18)
C202 C203 C32B 40.1(17)
C34B C203 C204 13(2)
C202 C203 C204 114(2)
C32B C203 C204 117.0(17)
C34B C203 H203 128.6
C202 C203 H203 122.9
C32B C203 H203 106.6
C204 C203 H203 122.9
C211 C206 C207 118.2(9)
C211 C206 P2 121.0(7)
C207 C206 P2 120.8(7)
C208 C207 C206 120.9(9)
C208 C207 H207 119.6
C206 C207 H207 119.6
C209 C208 C207 119.4(10)
C209 C208 H208 120.3
C207 C208 H208 120.3
C210 C209 C208 120.7(10)
C210 C209 H209 119.6
C208 C209 H209 119.6
C209 C210 C211 119.7(11)
C209 C210 H210 120.2
C211 C210 H210 120.1
C206 C211 C210 121.1(10)
C206 C211 H211 119.5
C210 C211 H211 119.5
C102 C101 C100 118.1(19)
C102 C101 H101 121.0
C100 C101 H101 121.0
C101 C102 C103 123(2)
C101 C102 H102 118.6
C103 C102 H102 118.6
C104 C103 C102 118(3)
C104 C103 H103 121.1
C102 C103 H103 121.1
C105 C104 C103 121(2)
C105 C104 H104 119.6
C103 C104 H104 119.6
C104 C105 C100 123.3(16)
C104 C105 H105 118.4
C100 C105 H105 118.4
C200 C201 C202 119.0(15)
C200 C201 H201 120.5
C202 C201 H201 120.5
C203 C202 C201 126(2)
C203 C202 H202 116.8
C201 C202 H202 116.8
C205 C204 C203 115(2)
C205 C204 H204 122.3
C203 C204 H204 122.3
C204 C205 C200 120(2)
C204 C205 H205 120.2
C200 C205 H205 120.2
C100 C21B C22B 117(3)
C100 C21B H21B 121.5
C22B C21B H21B 121.5
C23B C22B C21B 119(4)
C23B C22B H22B 120.4
C21B C22B H22B 120.4
C22B C23B C24B 125(5)
C22B C23B H23B 117.5
C24B C23B H23B 117.5
C23B C24B C25B 119(4)
C23B C24B H24B 120.3
C25B C24B H24B 120.3
C100 C25B C24B 116(3)
C100 C25B H25B 122.2
C24B C25B H25B 122.2
C32B C31B C200 122(2)
C32B C31B H31B 118.9
C200 C31B H31B 118.9
C31B C32B C203 114(2)
C31B C32B H32B 123.2
C203 C32B H32B 123.2
C203 C34B C35B 128(3)
C203 C34B H34B 116.1
C35B C34B H34B 116.1
C200 C35B C34B 120(3)
C200 C35B H35B 119.9
C34B C35B H35B 119.9

loop_
_geom_bond_atom_site_label_1
_geom_bond_atom_site_label_2
_geom_bond_distance
In1 N1 2.392(9)
In1 N2 2.410(9)
In1 Cl1 2.491(2)
In1 S2 2.626(3)
In1 S1 2.637(2)
In1 Se1 2.6598(13)
Se1 C1 1.938(9)
S1 P1 2.031(3)
S2 P2 2.028(4)
P1 C1 1.735(9)
P1 C106 1.807(9)
P1 C100 1.808(10)
P2 C1 1.745(9)
P2 C200 1.809(11)
P2 C206 1.815(9)
N1 C14 1.461(15)
N1 C13 1.472(14)
N1 C11 1.485(19)
N2 C12 1.44(2)
N2 C15 1.493(15)
N2 C16 1.493(17)
C11 C12 1.44(2)
C11 H11A 0.9900
C11 H11B 0.9900
C12 H12A 0.9900
C12 H12B 0.9900
C13 H13A 0.9800
C13 H13B 0.9800
C13 H13C 0.9800
C14 H14A 0.9800
C14 H14B 0.9800
C14 H14C 0.9800
C15 H15A 0.9800
C15 H15B 0.9800
C15 H15C 0.9800
C16 H16A 0.9800
C16 H16B 0.9800
C16 H16C 0.9800
C100 C21B 1.35(3)
C100 C25B 1.38(3)
C100 C105 1.392(17)
C100 C101 1.48(2)
C106 C107 1.382(13)
C106 C111 1.399(12)
C107 C108 1.409(14)
C107 H107 0.9500
C108 C109 1.366(14)
C108 H108 0.9500
C109 C110 1.382(14)
C109 H109 0.9500
C110 C111 1.382(13)
C110 H110 0.9500
C111 H111 0.9500
C200 C35B 1.32(3)
C200 C201 1.325(18)
C200 C205 1.44(3)
C200 C31B 1.54(2)
C203 C34B 1.08(3)
C203 C202 1.23(3)
C203 C32B 1.62(3)
C203 C204 1.62(3)
C203 H203 0.9500
C206 C211 1.374(14)
C206 C207 1.401(13)
C207 C208 1.387(13)
C207 H207 0.9500
C208 C209 1.380(15)
C208 H208 0.9500
C209 C210 1.363(16)
C209 H209 0.9500
C210 C211 1.397(15)
C210 H210 0.9500
C211 H211 0.9500
C101 C102 1.36(3)
C101 H101 0.9500
C102 C103 1.43(4)
C102 H102 0.9500
C103 C104 1.39(4)
C103 H103 0.9500
C104 C105 1.37(3)
C104 H104 0.9500
C105 H105 0.9500
C201 C202 1.41(3)
C201 H201 0.9500
C202 H202 0.9500
C204 C205 1.36(4)
C204 H204 0.9500
C205 H205 0.9500
C21B C22B 1.48(5)
C21B H21B 0.9500
C22B C23B 1.19(7)
C22B H22B 0.9500
C23B C24B 1.36(5)
C23B H23B 0.9500
C24B C25B 1.42(4)
C24B H24B 0.9500
C25B H25B 0.9500
C31B C32B 1.31(3)
C31B H31B 0.9500
C32B H32B 0.9500
C34B C35B 1.43(4)
C34B H34B 0.9500
C35B H35B 0.9500

loop_
_geom_torsion_atom_site_label_1
_geom_torsion_atom_site_label_2
_geom_torsion_atom_site_label_3
_geom_torsion_atom_site_label_4
_geom_torsion
N1 In1 Se1 C1 -145.7(4)
N2 In1 Se1 C1 137.8(4)
Cl1 In1 Se1 C1 -31.9(8)
S2 In1 Se1 C1 44.0(3)
S1 In1 Se1 C1 -50.6(3)
N1 In1 S1 P1 120.0(2)
N2 In1 S1 P1 134.1(14)
Cl1 In1 S1 P1 -152.04(13)
S2 In1 S1 P1 -63.19(12)
Se1 In1 S1 P1 26.11(11)
N1 In1 S2 P2 -129.1(12)
N2 In1 S2 P2 -114.0(2)
Cl1 In1 S2 P2 156.56(12)
S1 In1 S2 P2 68.62(12)
Se1 In1 S2 P2 -17.82(11)
In1 S1 P1 C1 8.1(4)
In1 S1 P1 C106 -114.5(3)
In1 S1 P1 C100 136.7(3)
In1 S2 P2 C1 -17.6(4)
In1 S2 P2 C200 -144.6(4)
In1 S2 P2 C206 101.7(3)
N2 In1 N1 C14 -130.1(10)
Cl1 In1 N1 C14 -40.2(10)
S2 In1 N1 C14 -114.6(14)
S1 In1 N1 C14 47.7(10)
Se1 In1 N1 C14 134.5(10)
N2 In1 N1 C13 107.4(9)
Cl1 In1 N1 C13 -162.7(9)
S2 In1 N1 C13 122.9(12)
S1 In1 N1 C13 -74.8(9)
Se1 In1 N1 C13 12.0(9)
N2 In1 N1 C11 -14.0(8)
Cl1 In1 N1 C11 76.0(8)
S2 In1 N1 C11 1.5(17)
S1 In1 N1 C11 163.8(8)
Se1 In1 N1 C11 -109.3(8)
N1 In1 N2 C12 -12.5(10)
Cl1 In1 N2 C12 -100.8(10)
S2 In1 N2 C12 170.3(10)
S1 In1 N2 C12 -27(2)
Se1 In1 N2 C12 80.3(10)
N1 In1 N2 C15 112.8(10)
Cl1 In1 N2 C15 24.6(9)
S2 In1 N2 C15 -64.4(9)
S1 In1 N2 C15 98.3(17)
Se1 In1 N2 C15 -154.4(9)
N1 In1 N2 C16 -129.8(10)
Cl1 In1 N2 C16 141.9(10)
S2 In1 N2 C16 52.9(10)
S1 In1 N2 C16 -144.3(13)
Se1 In1 N2 C16 -37.0(10)
C106 P1 C1 P2 -168.0(5)
C100 P1 C1 P2 -57.1(7)
S1 P1 C1 P2 67.8(6)
C106 P1 C1 Se1 68.6(5)
C100 P1 C1 Se1 179.5(4)
S1 P1 C1 Se1 -55.6(5)
C200 P2 C1 P1 63.9(7)
C206 P2 C1 P1 178.1(5)
S2 P2 C1 P1 -60.4(6)
C200 P2 C1 Se1 -173.3(4)
C206 P2 C1 Se1 -59.1(5)
S2 P2 C1 Se1 62.4(5)
In1 Se1 C1 P1 67.0(4)
In1 Se1 C1 P2 -65.3(4)
C14 N1 C11 C12 163.1(14)
C13 N1 C11 C12 -79.1(17)
In1 N1 C11 C12 42.1(16)
C15 N2 C12 C11 -85.7(16)
C16 N2 C12 C11 159.5(14)
In1 N2 C12 C11 40.1(16)
N1 C11 C12 N2 -60(2)
C1 P1 C100 C21B -84.7(13)
C106 P1 C100 C21B 29.7(13)
S1 P1 C100 C21B 144.8(12)
C1 P1 C100 C25B 91.4(18)
C106 P1 C100 C25B -154.1(18)
S1 P1 C100 C25B -39.1(18)
C1 P1 C100 C105 157.8(10)
C106 P1 C100 C105 -87.8(11)
S1 P1 C100 C105 27.3(11)
C1 P1 C100 C101 -35.2(13)
C106 P1 C100 C101 79.2(13)
S1 P1 C100 C101 -165.7(12)
C1 P1 C106 C107 -153.9(8)
C100 P1 C106 C107 86.6(9)
S1 P1 C106 C107 -25.5(9)
C1 P1 C106 C111 37.4(9)
C100 P1 C106 C111 -82.0(8)
S1 P1 C106 C111 165.8(7)
C111 C106 C107 C108 1.6(15)
P1 C106 C107 C108 -167.1(8)
C106 C107 C108 C109 0.0(16)
C107 C108 C109 C110 -1.1(15)
C108 C109 C110 C111 0.4(15)
C109 C110 C111 C106 1.2(15)
C107 C106 C111 C110 -2.2(15)
P1 C106 C111 C110 166.7(8)
C1 P2 C200 C35B -127.7(15)
C206 P2 C200 C35B 117.7(15)
S2 P2 C200 C35B 0.9(16)
C1 P2 C200 C201 92.3(13)
C206 P2 C200 C201 -22.3(14)
S2 P2 C200 C201 -139.1(12)
C1 P2 C200 C205 -101.9(13)
C206 P2 C200 C205 143.5(12)
S2 P2 C200 C205 26.7(13)
C1 P2 C200 C31B 44.2(12)
C206 P2 C200 C31B -70.4(12)
S2 P2 C200 C31B 172.8(10)
C1 P2 C206 C211 146.8(9)
C200 P2 C206 C211 -93.8(10)
S2 P2 C206 C211 21.6(10)
C1 P2 C206 C207 -32.2(9)
C200 P2 C206 C207 87.2(9)
S2 P2 C206 C207 -157.4(7)
C211 C206 C207 C208 -1.3(15)
P2 C206 C207 C208 177.8(7)
C206 C207 C208 C209 1.6(15)
C207 C208 C209 C210 0.2(16)
C208 C209 C210 C211 -2.2(18)
C207 C206 C211 C210 -0.8(17)
P2 C206 C211 C210 -179.9(9)
C209 C210 C211 C206 2.5(19)
C21B C100 C101 C102 -58(3)
C25B C100 C101 C102 65(3)
C105 C100 C101 C102 5(3)
P1 C100 C101 C102 -163(2)
C100 C101 C102 C103 -5(4)
C101 C102 C103 C104 2(5)
C102 C103 C104 C105 0(5)
C103 C104 C105 C100 1(4)
C21B C100 C105 C104 34(2)
C25B C100 C105 C104 -92(2)
C101 C100 C105 C104 -3(3)
P1 C100 C105 C104 164.4(16)
C35B C200 C201 C202 33(3)
C205 C200 C201 C202 17(3)
C31B C200 C201 C202 -81(2)
P2 C200 C201 C202 -177.6(19)
C34B C203 C202 C201 -29(4)
C32B C203 C202 C201 86(3)
C204 C203 C202 C201 -18(4)
C200 C201 C202 C203 -2(5)
C34B C203 C204 C205 81(9)
C202 C203 C204 C205 22(4)
C32B C203 C204 C205 -22(3)
C203 C204 C205 C200 -9(3)
C35B C200 C205 C204 -52(4)
C201 C200 C205 C204 -10(3)
C31B C200 C205 C204 38(3)
P2 C200 C205 C204 -176.3(19)
C25B C100 C21B C22B 2(4)
C105 C100 C21B C22B -51(3)
C101 C100 C21B C22B 76(3)
P1 C100 C21B C22B 177(2)
C100 C21B C22B C23B 10(7)
C21B C22B C23B C24B -16(9)
C22B C23B C24B C25B 10(9)
C21B C100 C25B C24B -7(4)
C105 C100 C25B C24B 64(3)
C101 C100 C25B C24B -49(3)
P1 C100 C25B C24B 177(2)
C23B C24B C25B C100 2(6)
C35B C200 C31B C32B -9(3)
C201 C200 C31B C32B 70(2)
C205 C200 C31B C32B -36(3)
P2 C200 C31B C32B 178.4(18)
C200 C31B C32B C203 4(3)
C34B C203 C32B C31B 10(3)
C202 C203 C32B C31B -72(3)
C204 C203 C32B C31B 24(3)
C202 C203 C34B C35B 23(4)
C32B C203 C34B C35B -19(5)
C204 C203 C34B C35B -102(10)
C201 C200 C35B C34B -40(3)
C205 C200 C35B C34B 105(5)
C31B C200 C35B C34B 2(3)
P2 C200 C35B C34B 174.0(17)
C203 C34B C35B C200 13(5)
